data_4319024
loop_
_publ_author_name
'Jiri Pinkas'
'Jiri L\"obl'
'Dalibor Dastych'
'Marek Necas'
'Herbert W. Roesky'

_publ_section_title
;
 Adamantane-like Aluminum Amide-Phosphate from Alumazene
;
_journal_name_full 'Inorganic Chemistry'
_journal_page_first 6914
_journal_page_last 6918
_journal_paper_doi 10.1021/ic0257625
_journal_volume 41
_journal_year 2002
_chemical_formula_sum 'C65 H125 Al3 N3 O12 P3 Si7'
_chemical_formula_weight 1511.16
_chemical_name_systematic
; 
 ? 
;
_space_group_IT_number 2
_symmetry_cell_setting triclinic
_symmetry_space_group_name_Hall '-P 1'
_symmetry_space_group_name_H-M 'P -1'
_atom_sites_solution_hydrogens geom
_atom_sites_solution_primary direct
_atom_sites_solution_secondary difmap
_audit_creation_method SHELXL-97
_cell_angle_alpha 96.93(3)
_cell_angle_beta 96.52(3)
_cell_angle_gamma 90.28(3)
_cell_formula_units_Z 4
_cell_length_a 14.377(3)
_cell_length_b 21.051(4)
_cell_length_c 28.948(6)
_cell_measurement_temperature 120(2)
_cell_volume 8639(3)
_computing_structure_refinement 'SHELXL-97 (Sheldrick, 1997)'
_computing_structure_solution 'SHELXS-97 (Sheldrick, 1990)'
_diffrn_ambient_temperature 120(2)
_diffrn_measured_fraction_theta_full 0.969
_diffrn_measured_fraction_theta_max 0.969
_diffrn_radiation_monochromator graphite
_diffrn_radiation_source 'fine-focus sealed tube'
_diffrn_radiation_type MoK\a
_diffrn_radiation_wavelength 0.71073
_diffrn_reflns_av_R_equivalents 0.0965
_diffrn_reflns_av_sigmaI/netI 0.3003
_diffrn_reflns_limit_h_max 17
_diffrn_reflns_limit_h_min -16
_diffrn_reflns_limit_k_max 18
_diffrn_reflns_limit_k_min -25
_diffrn_reflns_limit_l_max 34
_diffrn_reflns_limit_l_min -33
_diffrn_reflns_number 56012
_diffrn_reflns_theta_full 25.00
_diffrn_reflns_theta_max 25.00
_diffrn_reflns_theta_min 3.07
_exptl_absorpt_coefficient_mu 0.248
_exptl_absorpt_correction_T_max 0.9756
_exptl_absorpt_correction_T_min 0.9520
_exptl_crystal_density_diffrn 1.162
_exptl_crystal_density_method 'not measured'
_exptl_crystal_F_000 3256
_exptl_crystal_size_max 0.20
_exptl_crystal_size_mid 0.10
_exptl_crystal_size_min 0.10
_refine_diff_density_max 0.369
_refine_diff_density_min -0.373
_refine_diff_density_rms 0.074
_refine_ls_extinction_method none
_refine_ls_goodness_of_fit_ref 1.099
_refine_ls_hydrogen_treatment mixed
_refine_ls_matrix_type full
_refine_ls_number_parameters 1627
_refine_ls_number_reflns 29447
_refine_ls_number_restraints 0
_refine_ls_restrained_S_all 1.099
_refine_ls_R_factor_all 0.2690
_refine_ls_R_factor_gt 0.1220
_refine_ls_shift/su_max 0.408
_refine_ls_shift/su_mean 0.019
_refine_ls_structure_factor_coef Fsqd
_refine_ls_weighting_details 'calc w=1/[\s^2^(Fo^2^)+(0.0000P)^2^+0.0000P] where P=(Fo^2^+2Fc^2^)/3'
_refine_ls_weighting_scheme calc
_refine_ls_wR_factor_gt 0.1037
_refine_ls_wR_factor_ref 0.1371
_reflns_number_gt 12267
_reflns_number_total 29447
_reflns_threshold_expression >2sigma(I)
_cod_data_source_file ic0257625-2_s1.cif
_cod_data_source_block jl03
_cod_depositor_comments
;
The following automatic conversions were performed:

'_symmetry_cell_setting' value 'Triclinic' changed to 'triclinic'
according to the built-in table from CIF Core dictionary named
'cif_core.dic' version 2.4.1 from 2010-06-29.

Automatic conversion script
Id: cif_fix_values 1646 2011-03-28 12:23:43Z adriana 
;
_cod_database_code 4319024

loop_
_symmetry_equiv_pos_as_xyz
'x, y, z'
'-x, -y, -z'

loop_
_atom_site_label
_atom_site_type_symbol
_atom_site_fract_x
_atom_site_fract_y
_atom_site_fract_z
_atom_site_U_iso_or_equiv
_atom_site_adp_type
_atom_site_occupancy
_atom_site_symmetry_multiplicity
_atom_site_calc_flag
_atom_site_refinement_flags
_atom_site_disorder_assembly
_atom_site_disorder_group
P22 P 0.28957(16) 0.22369(11) 0.61886(9) 0.0227(6) Uani 1 1 d . . .
P21 P 0.58647(16) 0.10175(11) 0.86605(9) 0.0206(6) Uani 1 1 d . . .
P23 P 0.61882(15) 0.13389(10) 0.69025(8) 0.0175(6) Uani 1 1 d . . .
P1 P 0.26873(16) 0.72386(11) 0.61997(9) 0.0224(6) Uani 1 1 d . . .
P2 P 0.07655(16) 0.60688(11) 0.86844(9) 0.0222(6) Uani 1 1 d . . .
P3 P -0.03033(15) 0.63376(10) 0.68996(8) 0.0180(6) Uani 1 1 d . . .
Al23 Al 0.47381(16) 0.22713(11) 0.69345(9) 0.0154(6) Uani 1 1 d . . .
Al22 Al 0.67549(16) 0.26627(11) 0.72584(9) 0.0177(7) Uani 1 1 d . . .
Al21 Al 0.56683(16) 0.18336(11) 0.77993(9) 0.0146(6) Uani 1 1 d . . .
Al1 Al 0.11661(16) 0.72741(11) 0.69379(9) 0.0157(6) Uani 1 1 d . . .
Al2 Al -0.07110(16) 0.76608(11) 0.72481(9) 0.0176(7) Uani 1 1 d . . .
Al3 Al 0.06096(16) 0.68417(11) 0.77984(9) 0.0153(6) Uani 1 1 d . . .
Si24 Si 0.08898(18) 0.20907(13) 0.63894(10) 0.0418(8) Uani 1 1 d . . .
Si26 Si 0.27767(17) 0.34350(11) 0.57144(9) 0.0275(7) Uani 1 1 d . . .
Si25 Si 0.3007(2) 0.10083(12) 0.55037(10) 0.0439(9) Uani 1 1 d . . .
Si23 Si 0.40535(17) 0.08416(11) 0.90516(9) 0.0277(7) Uani 1 1 d . . .
Si22 Si 0.68320(17) -0.02302(11) 0.82880(10) 0.0330(8) Uani 1 1 d . . .
Si21 Si 0.71747(17) 0.14012(12) 0.95495(9) 0.0306(7) Uani 1 1 d . . .
Si27 Si 0.72698(18) 0.04019(11) 0.62939(9) 0.0283(7) Uani 1 1 d . . .
Si1 Si 0.47786(18) 0.71006(14) 0.64129(10) 0.0417(8) Uani 1 1 d . . .
Si2 Si 0.2266(2) 0.60069(12) 0.55178(10) 0.0418(8) Uani 1 1 d . . .
Si3 Si 0.25956(17) 0.84311(11) 0.57230(9) 0.0257(7) Uani 1 1 d . . .
Si4 Si 0.27574(17) 0.58769(11) 0.90903(9) 0.0279(7) Uani 1 1 d . . .
Si5 Si -0.03642(18) 0.48060(12) 0.83314(10) 0.0360(8) Uani 1 1 d . . .
Si6 Si -0.01672(17) 0.65222(11) 0.95501(9) 0.0282(7) Uani 1 1 d . . .
Si7 Si -0.16584(17) 0.53903(11) 0.62947(9) 0.0268(7) Uani 1 1 d . . .
O32 O 0.3704(3) 0.2362(2) 0.65480(17) 0.0184(14) Uani 1 1 d . . .
O24 O 0.1991(3) 0.2391(2) 0.64039(19) 0.0284(15) Uani 1 1 d . . .
O26 O 0.2925(3) 0.2652(2) 0.57974(17) 0.0264(15) Uani 1 1 d . . .
O25 O 0.2837(4) 0.1547(2) 0.59572(19) 0.0340(16) Uani 1 1 d . . .
O31 O 0.5574(3) 0.1458(2) 0.83034(18) 0.0186(14) Uani 1 1 d . . .
O23 O 0.5022(3) 0.0655(2) 0.87814(18) 0.0243(15) Uani 1 1 d . . .
O22 O 0.6562(3) 0.0527(2) 0.84974(18) 0.0245(15) Uani 1 1 d . . .
O21 O 0.6309(4) 0.1405(2) 0.9105(2) 0.0320(16) Uani 1 1 d . . .
O28 O 0.5249(3) 0.1534(2) 0.66627(16) 0.0141(13) Uani 1 1 d . . .
O29 O 0.6080(3) 0.1196(2) 0.73946(17) 0.0130(13) Uani 1 1 d . . .
O30 O 0.6921(3) 0.1860(2) 0.69108(16) 0.0131(13) Uani 1 1 d . . .
O27 O 0.6474(3) 0.0714(2) 0.66219(18) 0.0243(15) Uani 1 1 d . . .
O11 O 0.2040(3) 0.7371(2) 0.65581(18) 0.0223(14) Uani 1 1 d . . .
O1 O 0.3687(3) 0.7387(2) 0.64210(19) 0.0322(16) Uani 1 1 d . . .
O2 O 0.2635(4) 0.6547(2) 0.59799(18) 0.0308(16) Uani 1 1 d . . .
O3 O 0.2480(3) 0.7652(2) 0.58055(18) 0.0279(15) Uani 1 1 d . . .
O12 O 0.0924(3) 0.6472(2) 0.83066(18) 0.0198(14) Uani 1 1 d . . .
O4 O 0.1651(3) 0.5720(2) 0.88369(18) 0.0263(15) Uani 1 1 d . . .
O5 O 0.0006(3) 0.5563(2) 0.85257(18) 0.0287(16) Uani 1 1 d . . .
O6 O 0.0484(4) 0.6494(2) 0.91003(19) 0.0343(17) Uani 1 1 d . . .
O10 O -0.1039(3) 0.6859(2) 0.69019(17) 0.0168(14) Uani 1 1 d . . .
O9 O 0.0529(3) 0.6535(2) 0.66665(16) 0.0143(13) Uani 1 1 d . . .
O8 O 0.0012(3) 0.6199(2) 0.73970(17) 0.0153(13) Uani 1 1 d . . .
O7 O -0.0715(3) 0.5713(2) 0.66134(17) 0.0200(14) Uani 1 1 d . . .
N3 N 0.1604(4) 0.7058(3) 0.7509(2) 0.0106(11) Uani 1 1 d . . .
N2 N -0.0290(4) 0.7438(3) 0.7832(2) 0.0125(11) Uani 1 1 d . . .
N21 N 0.5627(4) 0.2889(3) 0.6946(2) 0.0114(16) Uani 1 1 d . . .
N23 N 0.6582(4) 0.2434(3) 0.7841(2) 0.0106(11) Uani 1 1 d . . .
N22 N 0.4548(4) 0.2053(3) 0.7505(2) 0.0125(11) Uani 1 1 d . . .
N1 N 0.0289(4) 0.7882(3) 0.6945(2) 0.0171(17) Uani 1 1 d . . .
C1 C 0.5003(6) 0.6964(4) 0.5797(3) 0.057(3) Uani 1 1 d . . .
H1A H 0.4592 0.6617 0.5631 0.086 Uiso 1 1 calc R . .
H1B H 0.5658 0.6846 0.5781 0.086 Uiso 1 1 calc R . .
H1C H 0.4879 0.7356 0.5651 0.086 Uiso 1 1 calc R . .
C2 C 0.5526(5) 0.7743(4) 0.6739(3) 0.063(3) Uani 1 1 d . . .
H2A H 0.5390 0.7806 0.7065 0.094 Uiso 1 1 calc R . .
H2B H 0.5406 0.8139 0.6597 0.094 Uiso 1 1 calc R . .
H2C H 0.6184 0.7629 0.6728 0.094 Uiso 1 1 calc R . .
C3 C 0.4809(6) 0.6361(4) 0.6676(3) 0.046(3) Uani 1 1 d . . .
H3A H 0.4687 0.6450 0.7004 0.069 Uiso 1 1 calc R . .
H3B H 0.5428 0.6171 0.6663 0.069 Uiso 1 1 calc R . .
H3C H 0.4330 0.6062 0.6505 0.069 Uiso 1 1 calc R . .
C4 C 0.1179(6) 0.5641(4) 0.5636(3) 0.061(3) Uani 1 1 d . . .
H4A H 0.0692 0.5964 0.5650 0.092 Uiso 1 1 calc R . .
H4B H 0.1281 0.5466 0.5937 0.092 Uiso 1 1 calc R . .
H4C H 0.0981 0.5295 0.5386 0.092 Uiso 1 1 calc R . .
C5 C 0.2104(6) 0.6421(4) 0.4996(3) 0.045(3) Uani 1 1 d . . .
H5A H 0.1591 0.6723 0.5022 0.067 Uiso 1 1 calc R . .
H5B H 0.1951 0.6107 0.4718 0.067 Uiso 1 1 calc R . .
H5C H 0.2682 0.6653 0.4966 0.067 Uiso 1 1 calc R . .
C6 C 0.3220(6) 0.5432(4) 0.5486(3) 0.070(4) Uani 1 1 d . . .
H6A H 0.3291 0.5219 0.5770 0.105 Uiso 1 1 calc R . .
H6B H 0.3805 0.5659 0.5460 0.105 Uiso 1 1 calc R . .
H6C H 0.3074 0.5113 0.5211 0.105 Uiso 1 1 calc R . .
C7 C 0.3811(5) 0.8567(4) 0.5623(3) 0.044(3) Uani 1 1 d . . .
H7A H 0.3944 0.8301 0.5337 0.065 Uiso 1 1 calc R . .
H7B H 0.4232 0.8453 0.5890 0.065 Uiso 1 1 calc R . .
H7C H 0.3908 0.9019 0.5589 0.065 Uiso 1 1 calc R . .
C8 C 0.2312(5) 0.8914(3) 0.6251(3) 0.033(3) Uani 1 1 d . . .
H8A H 0.1659 0.8832 0.6296 0.049 Uiso 1 1 calc R . .
H8B H 0.2401 0.9368 0.6220 0.049 Uiso 1 1 calc R . .
H8C H 0.2725 0.8802 0.6522 0.049 Uiso 1 1 calc R . .
C9 C 0.1786(5) 0.8498(3) 0.5203(3) 0.036(3) Uani 1 1 d . . .
H9A H 0.1145 0.8422 0.5270 0.054 Uiso 1 1 calc R . .
H9B H 0.1937 0.8180 0.4947 0.054 Uiso 1 1 calc R . .
H9C H 0.1840 0.8928 0.5110 0.054 Uiso 1 1 calc R . .
C10 C 0.2746(5) 0.5893(4) 0.9727(3) 0.044(3) Uani 1 1 d . . .
H10A H 0.2373 0.6254 0.9844 0.067 Uiso 1 1 calc R . .
H10B H 0.3388 0.5942 0.9883 0.067 Uiso 1 1 calc R . .
H10C H 0.2470 0.5492 0.9793 0.067 Uiso 1 1 calc R . .
C11 C 0.3447(5) 0.5210(4) 0.8849(3) 0.048(3) Uani 1 1 d . . .
H11A H 0.3438 0.5217 0.8510 0.071 Uiso 1 1 calc R . .
H11B H 0.3175 0.4804 0.8908 0.071 Uiso 1 1 calc R . .
H11C H 0.4094 0.5255 0.8998 0.071 Uiso 1 1 calc R . .
C12 C 0.3121(5) 0.6653(3) 0.8947(3) 0.034(3) Uani 1 1 d . . .
H12A H 0.3123 0.6634 0.8608 0.051 Uiso 1 1 calc R . .
H12B H 0.3752 0.6763 0.9104 0.051 Uiso 1 1 calc R . .
H12C H 0.2683 0.6979 0.9054 0.051 Uiso 1 1 calc R . .
C13 C -0.0546(6) 0.4736(4) 0.7695(3) 0.051(3) Uani 1 1 d . . .
H13A H -0.1032 0.5032 0.7597 0.076 Uiso 1 1 calc R . .
H13B H -0.0743 0.4297 0.7570 0.076 Uiso 1 1 calc R . .
H13C H 0.0040 0.4842 0.7576 0.076 Uiso 1 1 calc R . .
C14 C 0.0537(5) 0.4269(4) 0.8553(3) 0.054(3) Uani 1 1 d . . .
H14A H 0.1114 0.4332 0.8413 0.081 Uiso 1 1 calc R . .
H14B H 0.0317 0.3824 0.8471 0.081 Uiso 1 1 calc R . .
H14C H 0.0660 0.4364 0.8895 0.081 Uiso 1 1 calc R . .
C15 C -0.1474(5) 0.4723(4) 0.8574(3) 0.043(3) Uani 1 1 d . . .
H15A H -0.1929 0.5019 0.8445 0.065 Uiso 1 1 calc R . .
H15B H -0.1372 0.4823 0.8916 0.065 Uiso 1 1 calc R . .
H15C H -0.1715 0.4283 0.8492 0.065 Uiso 1 1 calc R . .
C16 C 0.0219(5) 0.7276(3) 0.9907(3) 0.037(3) Uani 1 1 d . . .
H16A H 0.0049 0.7635 0.9729 0.056 Uiso 1 1 calc R . .
H16B H 0.0900 0.7275 0.9986 0.056 Uiso 1 1 calc R . .
H16C H -0.0085 0.7321 1.0195 0.056 Uiso 1 1 calc R . .
C17 C 0.0121(5) 0.5818(3) 0.9852(3) 0.037(3) Uani 1 1 d . . .
H17A H -0.0100 0.5430 0.9647 0.056 Uiso 1 1 calc R . .
H17B H -0.0183 0.5848 1.0140 0.056 Uiso 1 1 calc R . .
H17C H 0.0801 0.5802 0.9931 0.056 Uiso 1 1 calc R . .
C18 C -0.1395(5) 0.6492(4) 0.9317(3) 0.050(3) Uani 1 1 d . . .
H18A H -0.1541 0.6870 0.9156 0.075 Uiso 1 1 calc R . .
H18B H -0.1783 0.6486 0.9573 0.075 Uiso 1 1 calc R . .
H18C H -0.1524 0.6104 0.9094 0.075 Uiso 1 1 calc R . .
C19 C -0.1484(6) 0.5429(4) 0.5680(3) 0.057(3) Uani 1 1 d . . .
H19A H -0.0937 0.5178 0.5604 0.085 Uiso 1 1 calc R . .
H19B H -0.1380 0.5876 0.5632 0.085 Uiso 1 1 calc R . .
H19C H -0.2040 0.5255 0.5477 0.085 Uiso 1 1 calc R . .
C20 C -0.1716(5) 0.4561(3) 0.6408(3) 0.036(3) Uani 1 1 d . . .
H20A H -0.1810 0.4546 0.6736 0.054 Uiso 1 1 calc R . .
H20B H -0.1130 0.4351 0.6343 0.054 Uiso 1 1 calc R . .
H20C H -0.2240 0.4340 0.6205 0.054 Uiso 1 1 calc R . .
C21 C -0.2675(5) 0.5853(4) 0.6453(3) 0.048(3) Uani 1 1 d . . .
H21A H -0.2753 0.5825 0.6782 0.072 Uiso 1 1 calc R . .
H21B H -0.3237 0.5680 0.6254 0.072 Uiso 1 1 calc R . .
H21C H -0.2578 0.6302 0.6409 0.072 Uiso 1 1 calc R . .
C22 C -0.1776(5) 0.8233(3) 0.7209(3) 0.022(2) Uani 1 1 d . . .
H22A H -0.1599 0.8648 0.7390 0.033 Uiso 1 1 calc R . .
H22B H -0.2302 0.8045 0.7337 0.033 Uiso 1 1 calc R . .
H22C H -0.1961 0.8292 0.6881 0.033 Uiso 1 1 calc R . .
C23 C 0.0093(5) 0.8351(4) 0.6637(3) 0.017(2) Uani 1 1 d . . .
C24 C -0.0208(5) 0.8195(4) 0.6155(3) 0.018(2) Uani 1 1 d . . .
C25 C -0.0333(5) 0.8676(4) 0.5871(3) 0.021(2) Uani 1 1 d . . .
H25A H -0.0521 0.8565 0.5546 0.025 Uiso 1 1 calc R . .
C26 C -0.0194(5) 0.9308(4) 0.6041(3) 0.029(3) Uani 1 1 d . . .
H26A H -0.0267 0.9630 0.5837 0.034 Uiso 1 1 calc R . .
C27 C 0.0050(5) 0.9466(4) 0.6511(3) 0.031(3) Uani 1 1 d . . .
H27A H 0.0126 0.9905 0.6632 0.037 Uiso 1 1 calc R . .
C28 C 0.0193(5) 0.9010(4) 0.6819(3) 0.022(2) Uani 1 1 d . . .
C29 C -0.0504(6) 0.7519(4) 0.5956(3) 0.0248(16) Uani 1 1 d . . .
H29A H -0.0289 0.7234 0.6197 0.030 Uiso 1 1 calc R . .
C30 C -0.0040(6) 0.7296(4) 0.5520(3) 0.046(3) Uani 1 1 d . . .
H30A H 0.0641 0.7349 0.5591 0.069 Uiso 1 1 calc R . .
H30B H -0.0261 0.7552 0.5269 0.069 Uiso 1 1 calc R . .
H30C H -0.0199 0.6844 0.5417 0.069 Uiso 1 1 calc R . .
C31 C -0.1557(5) 0.7446(4) 0.5860(3) 0.047(3) Uani 1 1 d . . .
H31A H -0.1839 0.7592 0.6146 0.071 Uiso 1 1 calc R . .
H31B H -0.1726 0.6995 0.5760 0.071 Uiso 1 1 calc R . .
H31C H -0.1789 0.7703 0.5612 0.071 Uiso 1 1 calc R . .
C32 C 0.0454(6) 0.9217(4) 0.7322(3) 0.027(2) Uani 1 1 d . . .
H32A H 0.0223 0.8877 0.7496 0.033 Uiso 1 1 calc R . .
C33 C 0.1510(5) 0.9255(4) 0.7434(3) 0.036(3) Uani 1 1 d . . .
H33A H 0.1779 0.8850 0.7314 0.054 Uiso 1 1 calc R . .
H33B H 0.1673 0.9335 0.7775 0.054 Uiso 1 1 calc R . .
H33C H 0.1759 0.9605 0.7287 0.054 Uiso 1 1 calc R . .
C34 C 0.0017(6) 0.9854(4) 0.7510(3) 0.044(3) Uani 1 1 d . . .
H34A H -0.0665 0.9824 0.7435 0.065 Uiso 1 1 calc R . .
H34B H 0.0263 1.0205 0.7362 0.065 Uiso 1 1 calc R . .
H34C H 0.0177 0.9935 0.7850 0.065 Uiso 1 1 calc R . .
C35 C -0.0784(5) 0.7645(3) 0.8216(3) 0.0122(14) Uani 1 1 d . . .
C36 C -0.0355(5) 0.8074(3) 0.8589(3) 0.0154(15) Uani 1 1 d . . .
C37 C -0.0874(5) 0.8295(3) 0.8955(3) 0.0224(16) Uani 1 1 d . . .
H37A H -0.0575 0.8570 0.9215 0.027 Uiso 1 1 calc R . .
C38 C -0.1783(6) 0.8134(4) 0.8953(3) 0.024(2) Uani 1 1 d . . .
H38A H -0.2127 0.8304 0.9200 0.029 Uiso 1 1 calc R . .
C39 C -0.2204(6) 0.7715(4) 0.8584(3) 0.026(2) Uani 1 1 d . . .
H39A H -0.2846 0.7602 0.8579 0.031 Uiso 1 1 calc R . .
C40 C -0.1727(5) 0.7456(4) 0.8224(3) 0.020(2) Uani 1 1 d . . .
C41 C 0.0634(5) 0.8309(4) 0.8608(3) 0.022(2) Uani 1 1 d . . .
H41A H 0.0902 0.8106 0.8323 0.026 Uiso 1 1 calc R . .
C42 C 0.1244(5) 0.8142(4) 0.9037(3) 0.050(3) Uani 1 1 d . . .
H42A H 0.1225 0.7678 0.9043 0.074 Uiso 1 1 calc R . .
H42B H 0.1010 0.8357 0.9320 0.074 Uiso 1 1 calc R . .
H42C H 0.1890 0.8284 0.9026 0.074 Uiso 1 1 calc R . .
C43 C 0.0686(5) 0.9033(4) 0.8614(3) 0.041(3) Uani 1 1 d . . .
H43A H 0.0297 0.9156 0.8340 0.062 Uiso 1 1 calc R . .
H43B H 0.1337 0.9168 0.8606 0.062 Uiso 1 1 calc R . .
H43C H 0.0457 0.9240 0.8900 0.062 Uiso 1 1 calc R . .
C44 C -0.2209(5) 0.6955(4) 0.7854(3) 0.024(2) Uani 1 1 d . . .
H44A H -0.1925 0.6987 0.7558 0.028 Uiso 1 1 calc R . .
C45 C -0.2027(5) 0.6294(4) 0.7985(3) 0.038(3) Uani 1 1 d . . .
H45A H -0.1350 0.6237 0.8050 0.057 Uiso 1 1 calc R . .
H45B H -0.2282 0.5977 0.7725 0.057 Uiso 1 1 calc R . .
H45C H -0.2329 0.6237 0.8264 0.057 Uiso 1 1 calc R . .
C46 C -0.3257(5) 0.7057(4) 0.7750(3) 0.040(3) Uani 1 1 d . . .
H46A H -0.3527 0.6719 0.7509 0.059 Uiso 1 1 calc R . .
H46B H -0.3361 0.7475 0.7638 0.059 Uiso 1 1 calc R . .
H46C H -0.3556 0.7043 0.8037 0.059 Uiso 1 1 calc R . .
C47 C 0.2538(5) 0.6854(4) 0.7630(3) 0.015(2) Uani 1 1 d . . .
C48 C 0.2783(5) 0.6200(4) 0.7574(3) 0.013(2) Uani 1 1 d . . .
C49 C 0.3688(6) 0.6030(4) 0.7719(3) 0.0232(16) Uani 1 1 d . . .
H49A H 0.3835 0.5589 0.7689 0.028 Uiso 1 1 calc R . .
C50 C 0.4378(6) 0.6462(4) 0.7902(3) 0.026(2) Uani 1 1 d . . .
H50A H 0.4993 0.6327 0.7995 0.031 Uiso 1 1 calc R . .
C51 C 0.4160(5) 0.7098(4) 0.7951(3) 0.026(2) Uani 1 1 d . . .
H51A H 0.4635 0.7407 0.8077 0.031 Uiso 1 1 calc R . .
C52 C 0.3265(6) 0.7301(4) 0.7820(3) 0.021(2) Uani 1 1 d . . .
C53 C 0.2125(5) 0.5677(3) 0.7332(3) 0.021(2) Uani 1 1 d . . .
H53A H 0.1487 0.5864 0.7290 0.025 Uiso 1 1 calc R . .
C54 C 0.2054(5) 0.5115(3) 0.7610(3) 0.030(2) Uani 1 1 d . . .
H54A H 0.1885 0.5270 0.7922 0.046 Uiso 1 1 calc R . .
H54B H 0.2659 0.4902 0.7640 0.046 Uiso 1 1 calc R . .
H54C H 0.1573 0.4811 0.7447 0.046 Uiso 1 1 calc R . .
C55 C 0.2386(5) 0.5448(4) 0.6847(3) 0.033(2) Uani 1 1 d . . .
H55A H 0.2429 0.5815 0.6672 0.050 Uiso 1 1 calc R . .
H55B H 0.1906 0.5144 0.6682 0.050 Uiso 1 1 calc R . .
H55C H 0.2992 0.5236 0.6875 0.050 Uiso 1 1 calc R . .
C56 C 0.3066(5) 0.8019(4) 0.7885(3) 0.026(2) Uani 1 1 d . . .
H56A H 0.2378 0.8075 0.7806 0.031 Uiso 1 1 calc R . .
C57 C 0.3577(6) 0.8353(4) 0.7552(3) 0.045(3) Uani 1 1 d . . .
H57A H 0.3447 0.8812 0.7594 0.067 Uiso 1 1 calc R . .
H57B H 0.3363 0.8174 0.7228 0.067 Uiso 1 1 calc R . .
H57C H 0.4252 0.8290 0.7617 0.067 Uiso 1 1 calc R . .
C58 C 0.3337(6) 0.8310(4) 0.8381(3) 0.051(3) Uani 1 1 d . . .
H58A H 0.3200 0.8768 0.8410 0.076 Uiso 1 1 calc R . .
H58B H 0.4008 0.8253 0.8466 0.076 Uiso 1 1 calc R . .
H58C H 0.2980 0.8099 0.8590 0.076 Uiso 1 1 calc R . .
C201 C 0.6962(6) 0.2114(4) 0.9948(3) 0.049(3) Uani 1 1 d . . .
H20D H 0.7043 0.2497 0.9793 0.073 Uiso 1 1 calc R . .
H20E H 0.7408 0.2133 1.0232 0.073 Uiso 1 1 calc R . .
H20F H 0.6322 0.2095 1.0031 0.073 Uiso 1 1 calc R . .
C202 C 0.7040(6) 0.0646(4) 0.9808(3) 0.056(3) Uani 1 1 d . . .
H20G H 0.6437 0.0641 0.9935 0.083 Uiso 1 1 calc R . .
H20H H 0.7548 0.0618 1.0061 0.083 Uiso 1 1 calc R . .
H20I H 0.7065 0.0281 0.9566 0.083 Uiso 1 1 calc R . .
C203 C 0.8294(5) 0.1434(4) 0.9308(3) 0.044(3) Uani 1 1 d . . .
H20J H 0.8348 0.1837 0.9175 0.065 Uiso 1 1 calc R . .
H20K H 0.8326 0.1073 0.9063 0.065 Uiso 1 1 calc R . .
H20L H 0.8808 0.1409 0.9558 0.065 Uiso 1 1 calc R . .
C204 C 0.6052(5) -0.0774(4) 0.8521(3) 0.048(3) Uani 1 1 d . . .
H20M H 0.5405 -0.0717 0.8388 0.072 Uiso 1 1 calc R . .
H20N H 0.6101 -0.0678 0.8863 0.072 Uiso 1 1 calc R . .
H20O H 0.6235 -0.1217 0.8438 0.072 Uiso 1 1 calc R . .
C205 C 0.6686(6) -0.0292(4) 0.7659(3) 0.050(3) Uani 1 1 d . . .
H20P H 0.7119 0.0008 0.7556 0.076 Uiso 1 1 calc R . .
H20Q H 0.6041 -0.0189 0.7549 0.076 Uiso 1 1 calc R . .
H20R H 0.6819 -0.0729 0.7529 0.076 Uiso 1 1 calc R . .
C206 C 0.8062(5) -0.0303(3) 0.8520(3) 0.038(3) Uani 1 1 d . . .
H20S H 0.8449 -0.0004 0.8386 0.057 Uiso 1 1 calc R . .
H20T H 0.8265 -0.0742 0.8437 0.057 Uiso 1 1 calc R . .
H20U H 0.8130 -0.0202 0.8862 0.057 Uiso 1 1 calc R . .
C207 C 0.3182(5) 0.0223(4) 0.8800(3) 0.040(3) Uani 1 1 d . . .
H20V H 0.3017 0.0260 0.8467 0.059 Uiso 1 1 calc R . .
H20W H 0.2621 0.0278 0.8963 0.059 Uiso 1 1 calc R . .
H20X H 0.3442 -0.0200 0.8836 0.059 Uiso 1 1 calc R . .
C208 C 0.4383(5) 0.0789(4) 0.9675(3) 0.048(3) Uani 1 1 d . . .
H20Y H 0.4851 0.1123 0.9802 0.072 Uiso 1 1 calc R . .
H20Z H 0.4647 0.0368 0.9714 0.072 Uiso 1 1 calc R . .
H21D H 0.3828 0.0847 0.9842 0.072 Uiso 1 1 calc R . .
C209 C 0.3720(5) 0.1650(3) 0.8942(3) 0.040(3) Uani 1 1 d . . .
H21E H 0.4218 0.1954 0.9085 0.060 Uiso 1 1 calc R . .
H21F H 0.3139 0.1760 0.9078 0.060 Uiso 1 1 calc R . .
H21G H 0.3623 0.1670 0.8603 0.060 Uiso 1 1 calc R . .
C210 C 0.0296(6) 0.2732(4) 0.6725(3) 0.066(3) Uani 1 1 d . . .
H21H H 0.0587 0.2790 0.7051 0.099 Uiso 1 1 calc R . .
H21I H -0.0367 0.2617 0.6716 0.099 Uiso 1 1 calc R . .
H21J H 0.0353 0.3132 0.6588 0.099 Uiso 1 1 calc R . .
C211 C 0.0384(6) 0.1953(4) 0.5775(3) 0.060(3) Uani 1 1 d . . .
H21K H 0.0718 0.1608 0.5609 0.090 Uiso 1 1 calc R . .
H21L H 0.0441 0.2345 0.5629 0.090 Uiso 1 1 calc R . .
H21M H -0.0279 0.1831 0.5758 0.090 Uiso 1 1 calc R . .
C212 C 0.0989(5) 0.1351(4) 0.6656(3) 0.050(3) Uani 1 1 d . . .
H21N H 0.1311 0.1033 0.6458 0.075 Uiso 1 1 calc R . .
H21O H 0.0362 0.1188 0.6686 0.075 Uiso 1 1 calc R . .
H21P H 0.1347 0.1434 0.6967 0.075 Uiso 1 1 calc R . .
C213 C 0.4153(6) 0.0657(4) 0.5628(3) 0.054(3) Uani 1 1 d . . .
H21Q H 0.4643 0.0985 0.5640 0.081 Uiso 1 1 calc R . .
H21R H 0.4241 0.0308 0.5381 0.081 Uiso 1 1 calc R . .
H21S H 0.4189 0.0488 0.5931 0.081 Uiso 1 1 calc R . .
C214 C 0.2923(6) 0.1416(4) 0.4976(3) 0.061(3) Uani 1 1 d . . .
H21T H 0.3447 0.1722 0.4999 0.091 Uiso 1 1 calc R . .
H21U H 0.2331 0.1645 0.4947 0.091 Uiso 1 1 calc R . .
H21V H 0.2945 0.1100 0.4700 0.091 Uiso 1 1 calc R . .
C215 C 0.2032(7) 0.0427(4) 0.5473(3) 0.075(4) Uani 1 1 d . . .
H21W H 0.2091 0.0215 0.5759 0.112 Uiso 1 1 calc R . .
H21X H 0.2052 0.0106 0.5200 0.112 Uiso 1 1 calc R . .
H21Y H 0.1436 0.0651 0.5446 0.112 Uiso 1 1 calc R . .
C216 C 0.1504(5) 0.3556(4) 0.5600(3) 0.047(3) Uani 1 1 d . . .
H21Z H 0.1209 0.3510 0.5883 0.071 Uiso 1 1 calc R . .
H22D H 0.1235 0.3235 0.5345 0.071 Uiso 1 1 calc R . .
H22E H 0.1392 0.3985 0.5510 0.071 Uiso 1 1 calc R . .
C217 C 0.3356(6) 0.3514(4) 0.5194(3) 0.040(3) Uani 1 1 d . . .
H22F H 0.4029 0.3448 0.5263 0.059 Uiso 1 1 calc R . .
H22G H 0.3253 0.3944 0.5101 0.059 Uiso 1 1 calc R . .
H22H H 0.3096 0.3193 0.4937 0.059 Uiso 1 1 calc R . .
C218 C 0.3281(5) 0.3918(3) 0.6247(3) 0.034(3) Uani 1 1 d . . .
H22I H 0.3955 0.3842 0.6298 0.051 Uiso 1 1 calc R . .
H22J H 0.2984 0.3799 0.6514 0.051 Uiso 1 1 calc R . .
H22K H 0.3177 0.4371 0.6218 0.051 Uiso 1 1 calc R . .
C219 C 0.6811(6) 0.0453(4) 0.5683(3) 0.058(3) Uani 1 1 d . . .
H22L H 0.6761 0.0903 0.5631 0.087 Uiso 1 1 calc R . .
H22M H 0.6191 0.0245 0.5616 0.087 Uiso 1 1 calc R . .
H22N H 0.7237 0.0238 0.5476 0.087 Uiso 1 1 calc R . .
C220 C 0.8357(5) 0.0859(3) 0.6454(3) 0.046(3) Uani 1 1 d . . .
H22O H 0.8587 0.0823 0.6782 0.069 Uiso 1 1 calc R . .
H22P H 0.8247 0.1309 0.6416 0.069 Uiso 1 1 calc R . .
H22Q H 0.8824 0.0690 0.6252 0.069 Uiso 1 1 calc R . .
C221 C 0.7368(5) -0.0434(3) 0.6396(3) 0.038(3) Uani 1 1 d . . .
H22R H 0.7614 -0.0458 0.6723 0.057 Uiso 1 1 calc R . .
H22S H 0.7793 -0.0651 0.6189 0.057 Uiso 1 1 calc R . .
H22T H 0.6749 -0.0644 0.6330 0.057 Uiso 1 1 calc R . .
C222 C 0.7801(5) 0.3246(3) 0.7237(3) 0.024(2) Uani 1 1 d . . .
H22U H 0.7698 0.3657 0.7419 0.036 Uiso 1 1 calc R . .
H22V H 0.7851 0.3311 0.6911 0.036 Uiso 1 1 calc R . .
H22W H 0.8382 0.3062 0.7369 0.036 Uiso 1 1 calc R . .
C223 C 0.5672(5) 0.3367(4) 0.6650(3) 0.013(2) Uani 1 1 d . . .
C224 C 0.5771(5) 0.3210(4) 0.6168(3) 0.017(2) Uani 1 1 d . . .
C225 C 0.5759(5) 0.3696(4) 0.5886(3) 0.024(2) Uani 1 1 d . . .
H22X H 0.5801 0.3588 0.5561 0.029 Uiso 1 1 calc R . .
C226 C 0.5689(5) 0.4331(4) 0.6058(3) 0.022(2) Uani 1 1 d . . .
H22Y H 0.5664 0.4655 0.5855 0.027 Uiso 1 1 calc R . .
C227 C 0.5657(5) 0.4482(4) 0.6529(3) 0.022(2) Uani 1 1 d . . .
H22Z H 0.5622 0.4919 0.6653 0.026 Uiso 1 1 calc R . .
C228 C 0.5674(5) 0.4018(4) 0.6829(3) 0.016(2) Uani 1 1 d . . .
C229 C 0.5965(6) 0.2542(4) 0.5955(3) 0.0248(16) Uani 1 1 d . . .
H23A H 0.5832 0.2250 0.6189 0.030 Uiso 1 1 calc R . .
C230 C 0.7006(6) 0.2476(4) 0.5894(3) 0.051(3) Uani 1 1 d . . .
H23B H 0.7384 0.2628 0.6190 0.077 Uiso 1 1 calc R . .
H23C H 0.7160 0.2732 0.5651 0.077 Uiso 1 1 calc R . .
H23D H 0.7140 0.2025 0.5801 0.077 Uiso 1 1 calc R . .
C231 C 0.5345(6) 0.2315(4) 0.5508(3) 0.046(3) Uani 1 1 d . . .
H23E H 0.4687 0.2365 0.5561 0.070 Uiso 1 1 calc R . .
H23F H 0.5463 0.1863 0.5412 0.070 Uiso 1 1 calc R . .
H23G H 0.5483 0.2569 0.5261 0.070 Uiso 1 1 calc R . .
C232 C 0.5634(5) 0.4215(4) 0.7338(3) 0.019(2) Uani 1 1 d . . .
H23H H 0.5918 0.3866 0.7509 0.022 Uiso 1 1 calc R . .
C233 C 0.4620(6) 0.4274(4) 0.7443(3) 0.039(3) Uani 1 1 d . . .
H23I H 0.4274 0.3877 0.7317 0.059 Uiso 1 1 calc R . .
H23J H 0.4332 0.4632 0.7296 0.059 Uiso 1 1 calc R . .
H23K H 0.4604 0.4352 0.7782 0.059 Uiso 1 1 calc R . .
C234 C 0.6187(6) 0.4835(4) 0.7531(3) 0.050(3) Uani 1 1 d . . .
H23L H 0.6837 0.4792 0.7462 0.075 Uiso 1 1 calc R . .
H23M H 0.6175 0.4915 0.7871 0.075 Uiso 1 1 calc R . .
H23N H 0.5903 0.5194 0.7384 0.075 Uiso 1 1 calc R . .
C235 C 0.3661(5) 0.1861(3) 0.7622(3) 0.0122(14) Uani 1 1 d . . .
C236 C 0.3378(5) 0.1205(3) 0.7562(3) 0.0154(15) Uani 1 1 d . . .
C237 C 0.2522(5) 0.1035(4) 0.7699(3) 0.0224(16) Uani 1 1 d . . .
H23O H 0.2339 0.0596 0.7663 0.027 Uiso 1 1 calc R . .
C238 C 0.1936(5) 0.1481(4) 0.7885(3) 0.026(2) Uani 1 1 d . . .
H23P H 0.1362 0.1353 0.7983 0.031 Uiso 1 1 calc R . .
C239 C 0.2192(5) 0.2114(4) 0.7929(3) 0.024(2) Uani 1 1 d . . .
H23Q H 0.1778 0.2427 0.8048 0.029 Uiso 1 1 calc R . .
C240 C 0.3032(5) 0.2308(4) 0.7804(3) 0.019(2) Uani 1 1 d . . .
C241 C 0.3921(5) 0.0687(3) 0.7318(3) 0.022(2) Uani 1 1 d . . .
H24A H 0.4552 0.0870 0.7290 0.027 Uiso 1 1 calc R . .
C242 C 0.3452(6) 0.0481(3) 0.6825(3) 0.032(2) Uani 1 1 d . . .
H24B H 0.3352 0.0857 0.6658 0.047 Uiso 1 1 calc R . .
H24C H 0.2847 0.0272 0.6841 0.047 Uiso 1 1 calc R . .
H24D H 0.3853 0.0180 0.6658 0.047 Uiso 1 1 calc R . .
C243 C 0.4074(5) 0.0097(3) 0.7577(3) 0.034(3) Uani 1 1 d . . .
H24E H 0.4375 0.0228 0.7896 0.051 Uiso 1 1 calc R . .
H24F H 0.4475 -0.0203 0.7410 0.051 Uiso 1 1 calc R . .
H24G H 0.3469 -0.0111 0.7592 0.051 Uiso 1 1 calc R . .
C244 C 0.3264(5) 0.3015(4) 0.7857(3) 0.026(2) Uani 1 1 d . . .
H24H H 0.3919 0.3071 0.7783 0.031 Uiso 1 1 calc R . .
C245 C 0.3195(6) 0.3341(4) 0.8355(3) 0.051(3) Uani 1 1 d . . .
H24I H 0.3612 0.3130 0.8579 0.076 Uiso 1 1 calc R . .
H24J H 0.2548 0.3307 0.8429 0.076 Uiso 1 1 calc R . .
H24K H 0.3379 0.3793 0.8377 0.076 Uiso 1 1 calc R . .
C246 C 0.2601(5) 0.3355(4) 0.7517(3) 0.043(3) Uani 1 1 d . . .
H24L H 0.2634 0.3153 0.7195 0.064 Uiso 1 1 calc R . .
H24M H 0.2788 0.3807 0.7542 0.064 Uiso 1 1 calc R . .
H24N H 0.1958 0.3320 0.7595 0.064 Uiso 1 1 calc R . .
C247 C 0.7222(5) 0.2644(3) 0.8218(3) 0.015(2) Uani 1 1 d . . .
C248 C 0.8185(6) 0.2471(4) 0.8246(3) 0.023(2) Uani 1 1 d . . .
C249 C 0.8809(6) 0.2738(4) 0.8616(3) 0.0232(16) Uani 1 1 d . . .
H24O H 0.9452 0.2634 0.8618 0.028 Uiso 1 1 calc R . .
C250 C 0.8545(6) 0.3145(4) 0.8981(3) 0.027(2) Uani 1 1 d . . .
H25B H 0.8993 0.3322 0.9231 0.032 Uiso 1 1 calc R . .
C251 C 0.7622(6) 0.3290(4) 0.8977(3) 0.024(2) Uani 1 1 d . . .
H25C H 0.7425 0.3558 0.9234 0.029 Uiso 1 1 calc R . .
C252 C 0.6959(5) 0.3055(4) 0.8606(3) 0.019(2) Uani 1 1 d . . .
C253 C 0.8516(5) 0.1988(4) 0.7873(3) 0.022(2) Uani 1 1 d . . .
H25D H 0.8094 0.2013 0.7577 0.026 Uiso 1 1 calc R . .
C254 C 0.9522(5) 0.2118(4) 0.7772(3) 0.042(3) Uani 1 1 d . . .
H25E H 0.9573 0.2553 0.7688 0.063 Uiso 1 1 calc R . .
H25F H 0.9677 0.1810 0.7512 0.063 Uiso 1 1 calc R . .
H25G H 0.9958 0.2074 0.8052 0.063 Uiso 1 1 calc R . .
C255 C 0.8419(5) 0.1315(3) 0.8005(3) 0.033(3) Uani 1 1 d . . .
H25H H 0.7775 0.1240 0.8069 0.049 Uiso 1 1 calc R . .
H25I H 0.8852 0.1268 0.8286 0.049 Uiso 1 1 calc R . .
H25J H 0.8569 0.1002 0.7746 0.049 Uiso 1 1 calc R . .
C256 C 0.5962(5) 0.3268(4) 0.8634(3) 0.023(2) Uani 1 1 d . . .
H25K H 0.5575 0.3067 0.8344 0.028 Uiso 1 1 calc R . .
C257 C 0.5559(5) 0.3053(4) 0.9046(3) 0.043(3) Uani 1 1 d . . .
H25L H 0.5608 0.2587 0.9035 0.064 Uiso 1 1 calc R . .
H25M H 0.4899 0.3171 0.9035 0.064 Uiso 1 1 calc R . .
H25N H 0.5905 0.3260 0.9336 0.064 Uiso 1 1 calc R . .
C258 C 0.5894(5) 0.3999(3) 0.8644(3) 0.038(3) Uani 1 1 d . . .
H25O H 0.5242 0.4126 0.8662 0.058 Uiso 1 1 calc R . .
H25P H 0.6106 0.4128 0.8359 0.058 Uiso 1 1 calc R . .
H25Q H 0.6289 0.4210 0.8918 0.058 Uiso 1 1 calc R . .
C304 C 0.9024(5) -0.0612(3) 1.0499(3) 0.126(6) Uani 1 1 d R . .
H30D H 0.9168 -0.0188 1.0445 0.151 Uiso 1 1 calc R . .
C305 C 0.9353(10) -0.0832(8) 1.0898(5) 0.121(7) Uani 1 1 d . . .
H30E H 0.9730 -0.0561 1.1133 0.145 Uiso 1 1 calc R . .
C306 C 0.9137(10) -0.1491(10) 1.0977(6) 0.105(6) Uani 1 1 d . . .
H30F H 0.9377 -0.1654 1.1258 0.126 Uiso 1 1 calc R . .
C307 C 0.8377(9) -0.2558(6) 1.0738(5) 0.148(8) Uani 1 1 d . . .
H30G H 0.8673 -0.2644 1.1045 0.222 Uiso 1 1 calc R . .
H30H H 0.8613 -0.2856 1.0493 0.222 Uiso 1 1 calc R . .
H30I H 0.7697 -0.2615 1.0723 0.222 Uiso 1 1 calc R . .
C302 C 0.8232(9) -0.1673(7) 1.0235(5) 0.095(5) Uani 1 1 d . . .
H30J H 0.7853 -0.1964 1.0014 0.114 Uiso 1 1 calc R . .
C303 C 0.8441(7) -0.1035(6) 1.0150(4) 0.107(6) Uani 1 1 d . . .
H30K H 0.8197 -0.0888 0.9864 0.129 Uiso 1 1 calc R . .
C312 C 0.4213(7) 0.3266(6) 1.0100(4) 0.132(7) Uani 1 1 d R . .
H31D H 0.4269 0.2937 0.9845 0.159 Uiso 1 1 d R . .
C313 C 0.4124(12) 0.3901(9) 1.0026(6) 0.145(8) Uani 1 1 d . . .
H31E H 0.4169 0.4011 0.9720 0.174 Uiso 1 1 calc R . .
C314 C 0.3975(9) 0.4373(8) 1.0370(7) 0.103(6) Uani 1 1 d . . .
H31F H 0.3920 0.4807 1.0313 0.123 Uiso 1 1 calc R . .
C315 C 0.3909(8) 0.4194(7) 1.0804(6) 0.082(5) Uani 1 1 d . . .
H31G H 0.3778 0.4505 1.1053 0.098 Uiso 1 1 calc R . .
C316 C 0.4027(7) 0.3577(7) 1.0883(4) 0.067(4) Uani 1 1 d . . .
H31H H 0.3975 0.3464 1.1187 0.080 Uiso 1 1 calc R . .
C317 C 0.4330(7) 0.2434(5) 1.0614(4) 0.101(5) Uani 1 1 d . . .
H31I H 0.4321 0.2388 1.0947 0.152 Uiso 1 1 calc R . .
H31J H 0.4928 0.2284 1.0514 0.152 Uiso 1 1 calc R . .
H31K H 0.3816 0.2178 1.0429 0.152 Uiso 1 1 calc R . .
C311 C 0.4214(7) 0.3124(6) 1.0543(5) 0.056(3) Uani 1 1 d . . .
C301 C 0.8620(9) -0.1833(10) 1.0659(6) 0.114(7) Uani 1 1 d . . .

loop_
_atom_site_aniso_label
_atom_site_aniso_U_11
_atom_site_aniso_U_22
_atom_site_aniso_U_33
_atom_site_aniso_U_23
_atom_site_aniso_U_13
_atom_site_aniso_U_12
P22 0.0262(16) 0.0229(15) 0.0186(16) 0.0057(13) -0.0033(13) 0.0010(12)
P21 0.0194(15) 0.0203(15) 0.0226(17) 0.0049(13) 0.0024(12) -0.0011(12)
P23 0.0200(14) 0.0179(14) 0.0151(15) 0.0012(12) 0.0043(12) 0.0049(11)
P1 0.0270(16) 0.0175(15) 0.0237(17) 0.0023(13) 0.0078(13) -0.0003(12)
P2 0.0243(15) 0.0214(15) 0.0203(17) 0.0039(13) -0.0019(13) -0.0004(12)
P3 0.0196(14) 0.0141(14) 0.0195(16) 0.0004(12) 0.0011(12) -0.0049(11)
Al23 0.0168(15) 0.0140(15) 0.0152(17) 0.0029(13) -0.0002(13) 0.0024(12)
Al22 0.0164(15) 0.0172(15) 0.0194(17) 0.0035(13) 0.0002(13) -0.0016(12)
Al21 0.0160(15) 0.0159(15) 0.0131(16) 0.0022(13) 0.0070(12) -0.0004(12)
Al1 0.0175(15) 0.0126(15) 0.0171(17) 0.0012(13) 0.0030(13) -0.0010(12)
Al2 0.0142(15) 0.0203(16) 0.0188(17) 0.0035(13) 0.0036(13) 0.0000(12)
Al3 0.0190(15) 0.0132(15) 0.0138(17) 0.0037(13) -0.0004(13) -0.0036(12)
Si24 0.0238(17) 0.060(2) 0.044(2) 0.0266(17) -0.0078(15) -0.0110(15)
Si26 0.0339(17) 0.0163(15) 0.0309(19) 0.0069(14) -0.0068(14) 0.0016(13)
Si25 0.086(2) 0.0199(16) 0.0224(19) -0.0017(14) -0.0057(17) 0.0013(16)
Si23 0.0250(16) 0.0290(16) 0.0317(19) 0.0079(14) 0.0094(14) 0.0025(13)
Si22 0.0296(17) 0.0269(17) 0.043(2) 0.0086(15) 0.0028(15) 0.0101(13)
Si21 0.0335(18) 0.0353(17) 0.0234(18) 0.0107(14) -0.0026(14) -0.0032(14)
Si27 0.0380(18) 0.0206(15) 0.0281(19) 0.0008(14) 0.0137(15) 0.0075(13)
Si1 0.0277(18) 0.063(2) 0.043(2) 0.0238(18) 0.0202(16) 0.0114(16)
Si2 0.079(2) 0.0228(17) 0.0247(19) 0.0032(15) 0.0117(17) 0.0022(16)
Si3 0.0379(18) 0.0180(15) 0.0254(18) 0.0080(13) 0.0157(14) 0.0000(13)
Si4 0.0249(16) 0.0290(16) 0.0283(19) 0.0039(14) -0.0035(14) 0.0047(13)
Si5 0.0351(18) 0.0260(16) 0.048(2) 0.0100(15) 0.0026(16) -0.0132(14)
Si6 0.0348(18) 0.0279(16) 0.0250(18) 0.0115(14) 0.0075(14) 0.0060(13)
Si7 0.0298(17) 0.0235(16) 0.0256(18) 0.0031(13) -0.0019(14) -0.0086(13)
O32 0.017(3) 0.024(3) 0.015(4) 0.007(3) -0.002(3) 0.000(3)
O24 0.016(3) 0.037(4) 0.032(4) 0.005(3) 0.001(3) -0.004(3)
O26 0.041(4) 0.024(4) 0.014(4) 0.009(3) -0.007(3) 0.009(3)
O25 0.053(4) 0.017(3) 0.029(4) -0.001(3) -0.004(3) 0.002(3)
O31 0.015(3) 0.022(3) 0.020(4) 0.005(3) 0.006(3) 0.005(3)
O23 0.028(4) 0.017(3) 0.033(4) 0.013(3) 0.012(3) 0.008(3)
O22 0.021(3) 0.018(3) 0.038(4) 0.009(3) 0.011(3) 0.013(3)
O21 0.038(4) 0.025(4) 0.029(4) 0.004(3) -0.011(3) 0.002(3)
O28 0.023(3) 0.014(3) 0.007(3) 0.006(3) 0.002(3) 0.004(3)
O29 0.012(3) 0.010(3) 0.019(4) 0.010(3) 0.004(3) 0.008(2)
O30 0.016(3) 0.012(3) 0.012(3) 0.000(3) 0.007(3) 0.001(2)
O27 0.026(4) 0.015(3) 0.032(4) -0.009(3) 0.014(3) 0.004(3)
O11 0.022(3) 0.023(3) 0.022(4) -0.003(3) 0.014(3) -0.002(3)
O1 0.016(4) 0.043(4) 0.038(4) 0.003(3) 0.002(3) 0.001(3)
O2 0.063(4) 0.014(3) 0.019(4) 0.000(3) 0.019(3) -0.002(3)
O3 0.048(4) 0.021(3) 0.017(4) 0.009(3) 0.006(3) 0.001(3)
O12 0.020(3) 0.026(3) 0.015(4) 0.010(3) 0.002(3) 0.006(3)
O4 0.020(3) 0.023(3) 0.035(4) 0.011(3) -0.007(3) -0.003(3)
O5 0.028(4) 0.024(3) 0.031(4) 0.003(3) -0.007(3) -0.009(3)
O6 0.053(4) 0.029(4) 0.025(4) 0.000(3) 0.024(3) 0.002(3)
O10 0.014(3) 0.018(3) 0.018(4) 0.007(3) -0.007(3) -0.007(3)
O9 0.017(3) 0.015(3) 0.011(3) 0.001(3) 0.004(3) 0.001(2)
O8 0.019(3) 0.008(3) 0.019(4) 0.008(3) -0.006(3) 0.000(2)
O7 0.027(3) 0.016(3) 0.015(4) -0.005(3) -0.004(3) -0.004(3)
N3 0.007(3) 0.015(3) 0.011(3) 0.004(2) 0.005(2) -0.006(2)
N2 0.012(3) 0.013(3) 0.013(3) 0.004(2) 0.002(2) 0.003(2)
N21 0.018(4) 0.006(4) 0.013(4) 0.006(3) 0.006(3) 0.000(3)
N23 0.007(3) 0.015(3) 0.011(3) 0.004(2) 0.005(2) -0.006(2)
N22 0.012(3) 0.013(3) 0.013(3) 0.004(2) 0.002(2) 0.003(2)
N1 0.018(4) 0.013(4) 0.021(5) 0.010(3) -0.003(3) 0.002(3)
C1 0.050(7) 0.080(8) 0.059(8) 0.045(7) 0.041(6) 0.036(6)
C2 0.032(6) 0.076(8) 0.086(10) 0.035(7) 0.001(6) -0.007(6)
C3 0.042(7) 0.068(7) 0.033(7) 0.019(6) 0.016(5) 0.014(5)
C4 0.085(8) 0.054(7) 0.046(8) 0.017(6) 0.004(6) -0.037(6)
C5 0.084(8) 0.033(6) 0.016(6) -0.003(5) 0.014(6) 0.005(5)
C6 0.109(10) 0.036(7) 0.063(9) -0.003(6) 0.007(7) 0.021(6)
C7 0.054(7) 0.030(6) 0.056(8) 0.023(5) 0.028(6) 0.001(5)
C8 0.034(6) 0.021(5) 0.044(7) 0.003(5) 0.008(5) 0.000(4)
C9 0.059(7) 0.025(6) 0.030(7) 0.018(5) 0.014(5) -0.001(5)
C10 0.043(6) 0.065(7) 0.023(7) 0.009(6) -0.007(5) 0.006(5)
C11 0.045(6) 0.048(7) 0.042(7) 0.003(6) -0.025(5) 0.016(5)
C12 0.026(6) 0.037(6) 0.037(7) -0.003(5) 0.002(5) 0.002(5)
C13 0.055(7) 0.057(7) 0.039(8) 0.004(6) 0.009(6) -0.025(5)
C14 0.033(6) 0.037(6) 0.093(10) 0.012(6) 0.009(6) -0.004(5)
C15 0.040(6) 0.032(6) 0.063(8) 0.025(6) 0.011(6) -0.012(5)
C16 0.051(7) 0.029(6) 0.035(7) 0.006(5) 0.014(5) 0.014(5)
C17 0.041(6) 0.040(6) 0.035(7) 0.008(5) 0.019(5) 0.001(5)
C18 0.038(7) 0.050(7) 0.063(8) 0.010(6) 0.004(6) 0.004(5)
C19 0.083(8) 0.046(7) 0.040(8) 0.015(6) -0.008(6) -0.019(6)
C20 0.036(6) 0.021(5) 0.047(7) 0.000(5) -0.002(5) -0.009(4)
C21 0.024(6) 0.041(6) 0.075(9) 0.001(6) -0.006(6) -0.014(5)
C22 0.026(5) 0.013(5) 0.029(6) 0.010(4) 0.004(4) -0.008(4)
C23 0.006(5) 0.017(5) 0.027(6) 0.005(5) 0.002(4) -0.003(4)
C24 0.016(5) 0.017(5) 0.021(6) 0.001(5) -0.001(4) -0.003(4)
C25 0.026(6) 0.023(6) 0.016(6) 0.007(5) 0.013(4) 0.005(4)
C26 0.017(5) 0.025(6) 0.051(8) 0.035(6) 0.004(5) 0.005(4)
C27 0.026(6) 0.021(6) 0.046(8) 0.011(6) 0.005(5) 0.007(4)
C28 0.018(5) 0.023(6) 0.030(7) 0.015(5) 0.011(5) 0.011(4)
C29 0.043(4) 0.023(4) 0.011(4) 0.012(3) 0.002(3) 0.000(3)
C30 0.062(7) 0.033(6) 0.041(7) 0.006(6) 0.003(6) -0.002(5)
C31 0.037(6) 0.045(7) 0.058(8) 0.018(6) -0.016(6) -0.018(5)
C32 0.028(6) 0.014(5) 0.044(7) 0.014(5) 0.013(5) 0.006(4)
C33 0.036(6) 0.038(6) 0.032(7) -0.002(5) -0.002(5) -0.012(5)
C34 0.071(8) 0.029(6) 0.030(7) -0.004(5) 0.012(6) 0.008(5)
C35 0.018(4) 0.014(3) 0.007(4) 0.006(3) 0.004(3) 0.008(3)
C36 0.019(4) 0.011(3) 0.018(4) 0.006(3) 0.004(3) 0.004(3)
C37 0.023(4) 0.018(4) 0.027(4) 0.001(3) 0.004(3) -0.001(3)
C38 0.030(6) 0.029(6) 0.019(6) 0.013(5) 0.015(5) 0.015(5)
C39 0.008(5) 0.025(6) 0.046(7) 0.007(5) 0.005(5) 0.008(4)
C40 0.012(5) 0.020(5) 0.030(6) 0.012(5) 0.005(5) 0.006(4)
C41 0.018(5) 0.028(6) 0.018(6) 0.003(5) -0.008(4) -0.007(4)
C42 0.031(6) 0.043(7) 0.075(9) 0.012(6) 0.005(6) -0.007(5)
C43 0.028(6) 0.040(6) 0.057(8) 0.017(6) 0.002(5) -0.008(5)
C44 0.010(5) 0.034(6) 0.031(7) 0.009(5) 0.012(4) -0.001(4)
C45 0.042(6) 0.034(6) 0.033(7) -0.001(5) -0.007(5) -0.017(5)
C46 0.018(6) 0.059(7) 0.041(7) 0.007(6) -0.004(5) -0.003(5)
C47 0.025(6) 0.012(5) 0.010(5) 0.007(4) 0.006(4) -0.003(4)
C48 0.015(5) 0.013(5) 0.013(5) -0.001(4) 0.012(4) -0.007(4)
C49 0.024(4) 0.022(4) 0.026(4) 0.018(3) -0.002(3) 0.000(3)
C50 0.018(5) 0.030(6) 0.033(6) 0.016(5) 0.005(5) 0.016(5)
C51 0.013(5) 0.028(6) 0.038(7) 0.007(5) 0.005(5) -0.002(4)
C52 0.027(6) 0.017(5) 0.023(6) 0.001(4) 0.016(5) -0.004(4)
C53 0.019(5) 0.013(5) 0.028(6) 0.001(5) -0.001(5) 0.006(4)
C54 0.032(6) 0.021(5) 0.039(7) 0.004(5) 0.007(5) -0.010(4)
C55 0.045(6) 0.028(6) 0.024(6) 0.002(5) -0.003(5) 0.002(5)
C56 0.012(5) 0.023(6) 0.040(7) -0.003(5) 0.005(5) 0.001(4)
C57 0.038(6) 0.031(6) 0.069(9) 0.010(6) 0.016(6) -0.001(5)
C58 0.064(8) 0.027(6) 0.059(8) -0.012(6) 0.017(7) -0.005(5)
C201 0.048(7) 0.065(7) 0.027(7) -0.006(6) -0.008(5) 0.007(6)
C202 0.036(6) 0.065(7) 0.074(9) 0.047(7) -0.003(6) 0.006(5)
C203 0.036(6) 0.038(6) 0.060(8) 0.010(6) 0.016(6) -0.005(5)
C204 0.038(6) 0.027(6) 0.085(9) 0.016(6) 0.025(6) 0.002(5)
C205 0.063(7) 0.046(7) 0.035(7) -0.012(6) -0.009(6) 0.029(6)
C206 0.033(6) 0.030(6) 0.055(8) 0.020(5) 0.007(5) 0.017(5)
C207 0.045(6) 0.042(6) 0.035(7) -0.004(5) 0.025(5) -0.013(5)
C208 0.031(6) 0.084(8) 0.035(7) 0.021(6) 0.016(5) -0.003(5)
C209 0.036(6) 0.029(6) 0.059(8) 0.010(5) 0.020(5) 0.011(5)
C210 0.047(7) 0.074(8) 0.088(10) 0.035(7) 0.029(7) 0.018(6)
C211 0.044(7) 0.083(8) 0.057(8) 0.047(7) -0.020(6) -0.021(6)
C212 0.035(6) 0.072(7) 0.050(8) 0.036(6) 0.000(5) -0.006(5)
C213 0.097(9) 0.034(6) 0.029(7) -0.006(5) 0.009(6) 0.028(6)
C214 0.088(9) 0.053(7) 0.035(7) -0.004(6) -0.014(6) -0.008(6)
C215 0.126(10) 0.035(7) 0.061(9) -0.015(6) 0.023(8) -0.023(7)
C216 0.044(7) 0.043(6) 0.058(8) 0.031(6) -0.009(6) 0.002(5)
C217 0.065(7) 0.026(6) 0.026(7) 0.008(5) -0.004(5) -0.002(5)
C218 0.042(6) 0.022(5) 0.038(7) -0.003(5) 0.011(5) -0.001(5)
C219 0.099(9) 0.052(7) 0.026(7) 0.009(6) 0.021(6) 0.017(6)
C220 0.040(6) 0.022(6) 0.079(9) 0.003(6) 0.027(6) 0.009(5)
C221 0.051(7) 0.028(6) 0.041(7) 0.012(5) 0.020(5) 0.019(5)
C222 0.029(5) 0.018(5) 0.028(6) 0.010(4) 0.006(5) 0.000(4)
C223 0.008(5) 0.014(5) 0.017(6) 0.005(4) -0.003(4) -0.001(4)
C224 0.013(5) 0.020(5) 0.020(6) 0.011(5) 0.001(4) 0.005(4)
C225 0.021(5) 0.033(6) 0.020(6) 0.006(5) 0.004(4) 0.003(5)
C226 0.021(5) 0.020(5) 0.029(7) 0.022(5) 0.001(5) -0.001(4)
C227 0.022(5) 0.023(5) 0.018(6) 0.005(5) -0.006(5) -0.009(4)
C228 0.015(5) 0.023(5) 0.012(6) 0.011(5) 0.004(4) 0.004(4)
C229 0.043(4) 0.023(4) 0.011(4) 0.012(3) 0.002(3) 0.000(3)
C230 0.051(7) 0.039(6) 0.079(9) 0.031(6) 0.050(6) 0.030(5)
C231 0.072(8) 0.041(6) 0.024(7) -0.001(5) -0.002(6) 0.002(6)
C232 0.028(6) 0.014(5) 0.016(6) 0.007(4) 0.012(5) 0.008(4)
C233 0.057(7) 0.040(6) 0.022(6) 0.000(5) 0.012(5) 0.018(5)
C234 0.074(8) 0.037(6) 0.037(7) 0.008(6) -0.003(6) -0.028(6)
C235 0.018(4) 0.014(3) 0.007(4) 0.006(3) 0.004(3) 0.008(3)
C236 0.019(4) 0.011(3) 0.018(4) 0.006(3) 0.004(3) 0.004(3)
C237 0.023(4) 0.018(4) 0.027(4) 0.001(3) 0.004(3) -0.001(3)
C238 0.011(5) 0.029(6) 0.043(7) 0.020(5) 0.014(5) -0.005(4)
C239 0.016(5) 0.022(6) 0.036(7) 0.003(5) 0.012(5) 0.012(4)
C240 0.014(5) 0.008(5) 0.036(6) 0.002(4) 0.002(4) 0.001(4)
C241 0.015(5) 0.013(5) 0.042(7) 0.006(5) 0.019(5) -0.002(4)
C242 0.063(7) 0.025(6) 0.008(6) 0.002(5) 0.014(5) 0.003(5)
C243 0.041(6) 0.021(5) 0.039(7) -0.005(5) 0.011(5) 0.005(5)
C244 0.022(6) 0.018(5) 0.037(7) -0.008(5) 0.015(5) 0.007(4)
C245 0.058(7) 0.025(6) 0.069(9) -0.004(6) 0.013(6) -0.011(5)
C246 0.042(7) 0.024(6) 0.060(8) 0.006(6) 0.001(6) 0.005(5)
C247 0.012(5) 0.004(5) 0.030(6) 0.009(4) 0.002(4) 0.000(4)
C248 0.029(6) 0.018(5) 0.022(6) 0.003(5) 0.007(5) -0.011(4)
C249 0.024(4) 0.022(4) 0.026(4) 0.018(3) -0.002(3) 0.000(3)
C250 0.031(6) 0.031(6) 0.015(6) 0.007(5) -0.016(5) -0.018(5)
C251 0.035(6) 0.020(5) 0.019(6) 0.009(4) 0.001(5) -0.012(5)
C252 0.015(5) 0.015(5) 0.029(6) 0.005(5) 0.006(5) -0.007(4)
C253 0.004(5) 0.034(6) 0.025(6) 0.006(5) -0.007(4) 0.000(4)
C254 0.020(6) 0.059(7) 0.049(8) 0.014(6) 0.006(5) 0.003(5)
C255 0.041(6) 0.022(6) 0.040(7) 0.003(5) 0.027(5) 0.005(5)
C256 0.021(6) 0.024(6) 0.023(6) -0.010(5) 0.009(5) 0.007(4)
C257 0.031(6) 0.054(7) 0.048(8) 0.010(6) 0.023(5) 0.013(5)
C258 0.042(6) 0.046(7) 0.031(7) 0.013(5) 0.012(5) 0.013(5)
C304 0.126(14) 0.144(15) 0.088(14) -0.037(12) -0.016(11) 0.034(11)
C305 0.115(14) 0.154(16) 0.083(14) -0.007(13) -0.017(11) 0.079(13)
C306 0.058(11) 0.184(19) 0.086(14) 0.053(15) 0.020(9) 0.065(12)
C307 0.147(14) 0.129(13) 0.229(19) 0.115(13) 0.176(13) 0.091(11)
C302 0.076(11) 0.172(16) 0.044(10) 0.032(11) 0.011(8) 0.059(11)
C303 0.100(12) 0.152(15) 0.060(12) -0.023(11) 0.002(9) 0.046(12)
C312 0.220(18) 0.100(13) 0.091(15) 0.006(12) 0.082(13) 0.047(13)
C313 0.227(19) 0.156(18) 0.060(13) 0.010(13) 0.057(12) 0.049(16)
C314 0.097(12) 0.097(14) 0.126(17) 0.063(13) 0.016(12) 0.000(9)
C315 0.063(9) 0.056(10) 0.123(16) -0.020(10) 0.026(10) -0.008(8)
C316 0.044(8) 0.095(11) 0.061(10) -0.014(9) 0.032(7) -0.009(8)
C317 0.105(11) 0.065(9) 0.143(14) 0.000(9) 0.069(10) -0.005(8)
C311 0.039(7) 0.080(10) 0.053(10) 0.011(9) 0.027(7) 0.009(7)
C301 0.030(9) 0.24(2) 0.057(13) -0.029(14) 0.004(8) 0.027(12)

loop_
_atom_type_symbol
_atom_type_description
_atom_type_scat_dispersion_real
_atom_type_scat_dispersion_imag
_atom_type_scat_source
C C 0.0033 0.0016 'International Tables Vol C Tables 4.2.6.8 and 6.1.1.4'
H H 0.0000 0.0000 'International Tables Vol C Tables 4.2.6.8 and 6.1.1.4'
N N 0.0061 0.0033 'International Tables Vol C Tables 4.2.6.8 and 6.1.1.4'
O O 0.0106 0.0060 'International Tables Vol C Tables 4.2.6.8 and 6.1.1.4'
Al Al 0.0645 0.0514 'International Tables Vol C Tables 4.2.6.8 and 6.1.1.4'
Si Si 0.0817 0.0704 'International Tables Vol C Tables 4.2.6.8 and 6.1.1.4'
P P 0.1023 0.0942 'International Tables Vol C Tables 4.2.6.8 and 6.1.1.4'

loop_
_geom_angle_atom_site_label_1
_geom_angle_atom_site_label_2
_geom_angle_atom_site_label_3
_geom_angle
_geom_angle_site_symmetry_1
_geom_angle_site_symmetry_3
_geom_angle_publ_flag
O32 P22 O26 112.0(3) . . ?
O32 P22 O25 112.8(3) . . ?
O26 P22 O25 106.4(3) . . ?
O32 P22 O24 110.0(3) . . ?
O26 P22 O24 106.6(3) . . ?
O25 P22 O24 108.8(3) . . ?
O31 P21 O21 109.3(3) . . ?
O31 P21 O22 112.7(3) . . ?
O21 P21 O22 108.2(3) . . ?
O31 P21 O23 111.0(3) . . ?
O21 P21 O23 107.8(3) . . ?
O22 P21 O23 107.6(3) . . ?
O30 P23 O29 110.8(3) . . ?
O30 P23 O28 110.4(3) . . ?
O29 P23 O28 110.1(3) . . ?
O30 P23 O27 110.5(3) . . ?
O29 P23 O27 107.7(3) . . ?
O28 P23 O27 107.4(3) . . ?
O11 P1 O2 112.6(3) . . ?
O11 P1 O1 109.5(3) . . ?
O2 P1 O1 108.0(3) . . ?
O11 P1 O3 111.4(3) . . ?
O2 P1 O3 107.3(3) . . ?
O1 P1 O3 107.9(3) . . ?
O12 P2 O6 108.9(3) . . ?
O12 P2 O5 112.3(3) . . ?
O6 P2 O5 108.7(3) . . ?
O12 P2 O4 111.0(3) . . ?
O6 P2 O4 108.9(3) . . ?
O5 P2 O4 107.0(3) . . ?
O9 P3 O8 110.4(3) . . ?
O9 P3 O10 110.5(3) . . ?
O8 P3 O10 110.4(3) . . ?
O9 P3 O7 107.0(3) . . ?
O8 P3 O7 108.3(3) . . ?
O10 P3 O7 110.2(3) . . ?
O32 Al23 N21 114.4(3) . . ?
O32 Al23 N22 115.4(3) . . ?
N21 Al23 N22 114.9(3) . . ?
O32 Al23 O28 103.2(2) . . ?
N21 Al23 O28 104.8(2) . . ?
N22 Al23 O28 101.8(2) . . ?
O32 Al23 Al21 150.2(2) . . ?
N21 Al23 Al21 91.8(2) . . ?
N22 Al23 Al21 35.89(18) . . ?
O28 Al23 Al21 82.13(17) . . ?
N23 Al22 N21 110.8(3) . . ?
N23 Al22 O30 102.1(2) . . ?
N21 Al22 O30 99.6(2) . . ?
N23 Al22 C222 116.5(3) . . ?
N21 Al22 C222 114.6(3) . . ?
O30 Al22 C222 111.2(3) . . ?
O31 Al21 N23 116.7(3) . . ?
O31 Al21 O29 103.0(2) . . ?
N23 Al21 O29 102.1(3) . . ?
O31 Al21 N22 113.9(3) . . ?
N23 Al21 N22 114.4(3) . . ?
O29 Al21 N22 104.3(3) . . ?
O31 Al21 Al23 148.4(2) . . ?
N23 Al21 Al23 91.4(2) . . ?
O29 Al21 Al23 83.49(17) . . ?
N22 Al21 Al23 35.8(2) . . ?
O11 Al1 N1 114.7(3) . . ?
O11 Al1 N3 115.1(3) . . ?
N1 Al1 N3 114.7(3) . . ?
O11 Al1 O9 103.7(2) . . ?
N1 Al1 O9 104.7(3) . . ?
N3 Al1 O9 101.6(3) . . ?
O11 Al1 Al3 150.1(2) . . ?
N1 Al1 Al3 91.4(2) . . ?
N3 Al1 Al3 35.92(18) . . ?
O9 Al1 Al3 82.06(18) . . ?
N2 Al2 N1 110.3(3) . . ?
N2 Al2 O10 102.2(2) . . ?
N1 Al2 O10 99.6(3) . . ?
N2 Al2 C22 117.1(3) . . ?
N1 Al2 C22 115.3(3) . . ?
O10 Al2 C22 110.1(3) . . ?
O12 Al3 N2 116.7(3) . . ?
O12 Al3 O8 102.9(2) . . ?
N2 Al3 O8 101.8(3) . . ?
O12 Al3 N3 113.8(3) . . ?
N2 Al3 N3 114.8(3) . . ?
O8 Al3 N3 104.5(3) . . ?
O12 Al3 Al1 148.3(2) . . ?
N2 Al3 Al1 91.5(2) . . ?
O8 Al3 Al1 83.89(18) . . ?
N3 Al3 Al1 35.76(19) . . ?
O24 Si24 C212 107.1(3) . . ?
O24 Si24 C211 107.7(4) . . ?
C212 Si24 C211 111.9(4) . . ?
O24 Si24 C210 103.2(4) . . ?
C212 Si24 C210 114.1(4) . . ?
C211 Si24 C210 112.1(4) . . ?
O26 Si26 C218 107.4(3) . . ?
O26 Si26 C217 103.8(3) . . ?
C218 Si26 C217 115.4(4) . . ?
O26 Si26 C216 107.0(3) . . ?
C218 Si26 C216 111.6(4) . . ?
C217 Si26 C216 111.0(4) . . ?
O25 Si25 C213 108.1(3) . . ?
O25 Si25 C214 108.2(3) . . ?
C213 Si25 C214 112.4(4) . . ?
O25 Si25 C215 103.9(4) . . ?
C213 Si25 C215 112.9(4) . . ?
C214 Si25 C215 110.8(5) . . ?
O23 Si23 C209 107.8(3) . . ?
O23 Si23 C207 105.1(3) . . ?
C209 Si23 C207 114.1(4) . . ?
O23 Si23 C208 106.3(3) . . ?
C209 Si23 C208 112.1(4) . . ?
C207 Si23 C208 110.8(4) . . ?
O22 Si22 C205 107.8(3) . . ?
O22 Si22 C206 103.9(3) . . ?
C205 Si22 C206 111.6(4) . . ?
O22 Si22 C204 107.0(3) . . ?
C205 Si22 C204 113.3(4) . . ?
C206 Si22 C204 112.5(4) . . ?
O21 Si21 C201 103.7(3) . . ?
O21 Si21 C203 108.0(4) . . ?
C201 Si21 C203 113.3(4) . . ?
O21 Si21 C202 107.1(3) . . ?
C201 Si21 C202 113.0(4) . . ?
C203 Si21 C202 111.1(4) . . ?
O27 Si27 C220 108.8(3) . . ?
O27 Si27 C221 106.3(3) . . ?
C220 Si27 C221 113.5(4) . . ?
O27 Si27 C219 106.9(3) . . ?
C220 Si27 C219 111.1(4) . . ?
C221 Si27 C219 109.9(4) . . ?
O1 Si1 C3 107.5(3) . . ?
O1 Si1 C2 104.1(3) . . ?
C3 Si1 C2 114.6(4) . . ?
O1 Si1 C1 107.2(3) . . ?
C3 Si1 C1 111.6(4) . . ?
C2 Si1 C1 111.3(5) . . ?
O2 Si2 C4 107.9(4) . . ?
O2 Si2 C5 108.3(3) . . ?
C4 Si2 C5 112.1(4) . . ?
O2 Si2 C6 104.4(4) . . ?
C4 Si2 C6 112.4(4) . . ?
C5 Si2 C6 111.3(4) . . ?
O3 Si3 C9 103.3(3) . . ?
O3 Si3 C8 107.4(3) . . ?
C9 Si3 C8 114.9(4) . . ?
O3 Si3 C7 107.5(3) . . ?
C9 Si3 C7 111.9(4) . . ?
C8 Si3 C7 111.2(4) . . ?
O4 Si4 C12 108.1(3) . . ?
O4 Si4 C11 105.1(3) . . ?
C12 Si4 C11 113.5(4) . . ?
O4 Si4 C10 107.4(3) . . ?
C12 Si4 C10 110.7(4) . . ?
C11 Si4 C10 111.7(4) . . ?
O5 Si5 C13 107.3(3) . . ?
O5 Si5 C15 104.7(3) . . ?
C13 Si5 C15 111.0(4) . . ?
O5 Si5 C14 107.4(3) . . ?
C13 Si5 C14 113.0(4) . . ?
C15 Si5 C14 112.8(4) . . ?
O6 Si6 C18 108.6(4) . . ?
O6 Si6 C16 103.0(3) . . ?
C18 Si6 C16 114.5(4) . . ?
O6 Si6 C17 107.2(3) . . ?
C18 Si6 C17 110.2(4) . . ?
C16 Si6 C17 112.8(4) . . ?
O7 Si7 C20 106.7(3) . . ?
O7 Si7 C21 108.6(3) . . ?
C20 Si7 C21 113.4(4) . . ?
O7 Si7 C19 106.6(4) . . ?
C20 Si7 C19 110.1(4) . . ?
C21 Si7 C19 111.0(4) . . ?
P22 O32 Al23 163.2(3) . . ?
P22 O24 Si24 140.0(4) . . ?
P22 O26 Si26 138.3(4) . . ?
P22 O25 Si25 149.6(4) . . ?
P21 O31 Al21 155.4(3) . . ?
P21 O23 Si23 136.4(3) . . ?
P21 O22 Si22 151.3(4) . . ?
P21 O21 Si21 143.1(3) . . ?
P23 O28 Al23 116.3(3) . . ?
P23 O29 Al21 117.8(3) . . ?
P23 O30 Al22 118.4(3) . . ?
P23 O27 Si27 143.3(3) . . ?
P1 O11 Al1 162.1(4) . . ?
P1 O1 Si1 141.0(4) . . ?
P1 O2 Si2 148.4(4) . . ?
P1 O3 Si3 138.0(4) . . ?
P2 O12 Al3 155.5(3) . . ?
P2 O4 Si4 140.2(3) . . ?
P2 O5 Si5 152.5(4) . . ?
P2 O6 Si6 143.6(4) . . ?
P3 O10 Al2 118.0(3) . . ?
P3 O9 Al1 116.5(3) . . ?
P3 O8 Al3 117.4(3) . . ?
P3 O7 Si7 143.6(3) . . ?
C47 N3 Al1 124.0(5) . . ?
C47 N3 Al3 123.6(5) . . ?
Al1 N3 Al3 108.3(3) . . ?
C35 N2 Al3 128.1(5) . . ?
C35 N2 Al2 119.3(4) . . ?
Al3 N2 Al2 111.6(3) . . ?
C223 N21 Al23 129.2(5) . . ?
C223 N21 Al22 116.6(5) . . ?
Al23 N21 Al22 110.8(3) . . ?
C247 N23 Al21 128.6(5) . . ?
C247 N23 Al22 118.8(5) . . ?
Al21 N23 Al22 111.6(3) . . ?
C235 N22 Al23 123.7(5) . . ?
C235 N22 Al21 124.2(5) . . ?
Al23 N22 Al21 108.3(3) . . ?
C23 N1 Al1 129.3(5) . . ?
C23 N1 Al2 114.9(5) . . ?
Al1 N1 Al2 111.7(3) . . ?
C24 C23 N1 123.0(7) . . ?
C24 C23 C28 118.0(8) . . ?
N1 C23 C28 119.0(8) . . ?
C25 C24 C23 119.7(7) . . ?
C25 C24 C29 119.0(8) . . ?
C23 C24 C29 120.9(7) . . ?
C26 C25 C24 122.2(8) . . ?
C27 C26 C25 118.5(8) . . ?
C26 C27 C28 122.6(8) . . ?
C27 C28 C23 118.7(9) . . ?
C27 C28 C32 119.5(8) . . ?
C23 C28 C32 121.7(8) . . ?
C24 C29 C31 111.7(6) . . ?
C24 C29 C30 111.7(7) . . ?
C31 C29 C30 111.1(7) . . ?
C28 C32 C33 110.4(7) . . ?
C28 C32 C34 114.7(7) . . ?
C33 C32 C34 110.1(7) . . ?
C36 C35 N2 119.9(7) . . ?
C36 C35 C40 118.6(7) . . ?
N2 C35 C40 121.4(7) . . ?
C37 C36 C35 118.8(7) . . ?
C37 C36 C41 118.7(7) . . ?
C35 C36 C41 122.5(7) . . ?
C38 C37 C36 122.4(8) . . ?
C37 C38 C39 118.5(8) . . ?
C40 C39 C38 122.3(8) . . ?
C39 C40 C35 119.4(8) . . ?
C39 C40 C44 119.3(8) . . ?
C35 C40 C44 121.3(7) . . ?
C36 C41 C42 112.4(7) . . ?
C36 C41 C43 111.5(6) . . ?
C42 C41 C43 107.5(7) . . ?
C45 C44 C40 110.8(7) . . ?
C45 C44 C46 110.6(7) . . ?
C40 C44 C46 113.4(6) . . ?
C48 C47 C52 116.7(7) . . ?
C48 C47 N3 122.1(7) . . ?
C52 C47 N3 121.2(7) . . ?
C49 C48 C47 119.3(7) . . ?
C49 C48 C53 117.3(7) . . ?
C47 C48 C53 123.2(7) . . ?
C50 C49 C48 123.4(8) . . ?
C49 C50 C51 118.2(8) . . ?
C50 C51 C52 121.5(8) . . ?
C51 C52 C47 120.9(7) . . ?
C51 C52 C56 119.0(7) . . ?
C47 C52 C56 120.2(7) . . ?
C48 C53 C55 110.9(7) . . ?
C48 C53 C54 113.6(7) . . ?
C55 C53 C54 110.3(6) . . ?
C58 C56 C57 110.6(7) . . ?
C58 C56 C52 111.6(7) . . ?
C57 C56 C52 109.7(7) . . ?
N21 C223 C228 120.8(7) . . ?
N21 C223 C224 121.3(7) . . ?
C228 C223 C224 117.8(7) . . ?
C225 C224 C223 119.0(7) . . ?
C225 C224 C229 118.1(8) . . ?
C223 C224 C229 122.7(7) . . ?
C226 C225 C224 122.7(8) . . ?
C227 C226 C225 118.0(8) . . ?
C226 C227 C228 122.0(8) . . ?
C227 C228 C223 120.0(8) . . ?
C227 C228 C232 119.3(7) . . ?
C223 C228 C232 120.6(7) . . ?
C224 C229 C231 114.4(7) . . ?
C224 C229 C230 110.3(7) . . ?
C231 C229 C230 111.9(7) . . ?
C228 C232 C233 110.5(7) . . ?
C228 C232 C234 114.0(7) . . ?
C233 C232 C234 110.2(6) . . ?
C240 C235 C236 117.1(7) . . ?
C240 C235 N22 121.8(7) . . ?
C236 C235 N22 121.1(6) . . ?
C237 C236 C235 119.3(7) . . ?
C237 C236 C241 117.6(7) . . ?
C235 C236 C241 122.9(7) . . ?
C238 C237 C236 122.0(7) . . ?
C237 C238 C239 118.8(8) . . ?
C238 C239 C240 121.6(7) . . ?
C239 C240 C235 121.1(7) . . ?
C239 C240 C244 118.7(7) . . ?
C235 C240 C244 120.2(7) . . ?
C236 C241 C242 110.5(6) . . ?
C236 C241 C243 114.4(7) . . ?
C242 C241 C243 109.2(6) . . ?
C240 C244 C245 112.5(7) . . ?
C240 C244 C246 110.7(7) . . ?
C245 C244 C246 108.1(6) . . ?
N23 C247 C252 121.3(7) . . ?
N23 C247 C248 122.8(7) . . ?
C252 C247 C248 115.9(8) . . ?
C249 C248 C247 120.1(8) . . ?
C249 C248 C253 120.0(8) . . ?
C247 C248 C253 119.9(7) . . ?
C250 C249 C248 123.0(8) . . ?
C251 C250 C249 118.2(8) . . ?
C250 C251 C252 121.9(8) . . ?
C251 C252 C247 120.8(8) . . ?
C251 C252 C256 117.0(8) . . ?
C247 C252 C256 122.2(7) . . ?
C248 C253 C255 110.0(7) . . ?
C248 C253 C254 113.5(7) . . ?
C255 C253 C254 110.6(6) . . ?
C257 C256 C252 112.4(7) . . ?
C257 C256 C258 110.4(6) . . ?
C252 C256 C258 111.0(6) . . ?
C305 C304 C303 118.4(11) . . ?
C304 C305 C306 120.5(15) . . ?
C301 C306 C305 117.8(18) . . ?
C301 C302 C303 114.9(16) . . ?
C302 C303 C304 120.3(11) . . ?
C311 C312 C313 117.7(12) . . ?
C314 C313 C312 122.9(16) . . ?
C313 C314 C315 116.6(16) . . ?
C316 C315 C314 120.7(15) . . ?
C311 C316 C315 121.6(13) . . ?
C316 C311 C312 120.0(12) . . ?
C316 C311 C317 123.1(13) . . ?
C312 C311 C317 116.5(12) . . ?
C306 C301 C302 128(2) . . ?
C306 C301 C307 118.6(19) . . ?
C302 C301 C307 113.3(15) . . ?

loop_
_geom_bond_atom_site_label_1
_geom_bond_atom_site_label_2
_geom_bond_distance
_geom_bond_site_symmetry_2
_geom_bond_publ_flag
P22 O32 1.469(5) . ?
P22 O26 1.516(5) . ?
P22 O25 1.523(5) . ?
P22 O24 1.525(5) . ?
P21 O31 1.497(5) . ?
P21 O21 1.511(5) . ?
P21 O22 1.514(5) . ?
P21 O23 1.525(5) . ?
P23 O30 1.514(5) . ?
P23 O29 1.515(5) . ?
P23 O28 1.528(5) . ?
P23 O27 1.543(5) . ?
P1 O11 1.474(5) . ?
P1 O2 1.515(5) . ?
P1 O1 1.520(5) . ?
P1 O3 1.521(5) . ?
P2 O12 1.499(5) . ?
P2 O6 1.506(5) . ?
P2 O5 1.515(5) . ?
P2 O4 1.521(5) . ?
P3 O9 1.519(5) . ?
P3 O8 1.522(5) . ?
P3 O10 1.527(4) . ?
P3 O7 1.545(5) . ?
Al23 O32 1.782(5) . ?
Al23 N21 1.815(6) . ?
Al23 N22 1.817(6) . ?
Al23 O28 1.848(5) . ?
Al23 Al21 2.952(3) . ?
Al22 N23 1.851(6) . ?
Al22 N21 1.858(6) . ?
Al22 O30 1.890(5) . ?
Al22 C222 1.948(7) . ?
Al21 O31 1.759(5) . ?
Al21 N23 1.802(6) . ?
Al21 O29 1.819(5) . ?
Al21 N22 1.823(6) . ?
Al1 O11 1.788(5) . ?
Al1 N1 1.801(6) . ?
Al1 N3 1.812(6) . ?
Al1 O9 1.846(5) . ?
Al1 Al3 2.944(4) . ?
Al2 N2 1.844(6) . ?
Al2 N1 1.852(6) . ?
Al2 O10 1.885(5) . ?
Al2 C22 1.954(6) . ?
Al3 O12 1.761(5) . ?
Al3 N2 1.809(6) . ?
Al3 O8 1.817(5) . ?
Al3 N3 1.819(6) . ?
Si24 O24 1.696(5) . ?
Si24 C212 1.818(8) . ?
Si24 C211 1.832(8) . ?
Si24 C210 1.839(8) . ?
Si26 O26 1.705(5) . ?
Si26 C218 1.816(8) . ?
Si26 C217 1.827(8) . ?
Si26 C216 1.847(7) . ?
Si25 O25 1.668(6) . ?
Si25 C213 1.825(8) . ?
Si25 C214 1.833(9) . ?
Si25 C215 1.844(9) . ?
Si23 O23 1.698(5) . ?
Si23 C209 1.826(7) . ?
Si23 C207 1.828(7) . ?
Si23 C208 1.829(8) . ?
Si22 O22 1.698(5) . ?
Si22 C205 1.799(8) . ?
Si22 C206 1.833(7) . ?
Si22 C204 1.836(8) . ?
Si21 O21 1.687(5) . ?
Si21 C201 1.828(8) . ?
Si21 C203 1.830(7) . ?
Si21 C202 1.855(8) . ?
Si27 O27 1.657(5) . ?
Si27 C220 1.815(8) . ?
Si27 C221 1.823(7) . ?
Si27 C219 1.831(8) . ?
Si1 O1 1.686(5) . ?
Si1 C3 1.813(8) . ?
Si1 C2 1.822(9) . ?
Si1 C1 1.836(8) . ?
Si2 O2 1.682(6) . ?
Si2 C4 1.825(8) . ?
Si2 C5 1.827(8) . ?
Si2 C6 1.836(8) . ?
Si3 O3 1.696(5) . ?
Si3 C9 1.816(8) . ?
Si3 C8 1.818(7) . ?
Si3 C7 1.830(8) . ?
Si4 O4 1.687(5) . ?
Si4 C12 1.821(7) . ?
Si4 C11 1.837(7) . ?
Si4 C10 1.841(8) . ?
Si5 O5 1.687(5) . ?
Si5 C13 1.819(8) . ?
Si5 C15 1.831(8) . ?
Si5 C14 1.835(8) . ?
Si6 O6 1.684(6) . ?
Si6 C18 1.815(8) . ?
Si6 C16 1.832(7) . ?
Si6 C17 1.835(7) . ?
Si7 O7 1.645(5) . ?
Si7 C20 1.817(7) . ?
Si7 C21 1.831(7) . ?
Si7 C19 1.835(9) . ?
N3 C47 1.431(8) . ?
N2 C35 1.414(8) . ?
N21 C223 1.402(8) . ?
N23 C247 1.373(9) . ?
N22 C235 1.423(8) . ?
N1 C23 1.417(9) . ?
C23 C24 1.410(10) . ?
C23 C28 1.424(10) . ?
C24 C25 1.381(9) . ?
C24 C29 1.510(10) . ?
C25 C26 1.367(10) . ?
C26 C27 1.366(10) . ?
C27 C28 1.387(10) . ?
C28 C32 1.475(10) . ?
C29 C31 1.511(9) . ?
C29 C30 1.520(10) . ?
C32 C33 1.515(9) . ?
C32 C34 1.548(9) . ?
C35 C36 1.403(9) . ?
C35 C40 1.415(9) . ?
C36 C37 1.402(9) . ?
C36 C41 1.497(9) . ?
C37 C38 1.348(9) . ?
C38 C39 1.380(10) . ?
C39 C40 1.371(10) . ?
C40 C44 1.514(10) . ?
C41 C42 1.515(10) . ?
C41 C43 1.523(9) . ?
C44 C45 1.502(9) . ?
C44 C46 1.523(9) . ?
C47 C48 1.418(9) . ?
C47 C52 1.420(10) . ?
C48 C49 1.384(9) . ?
C48 C53 1.501(9) . ?
C49 C50 1.359(10) . ?
C50 C51 1.372(9) . ?
C51 C52 1.384(9) . ?
C52 C56 1.532(9) . ?
C53 C55 1.516(10) . ?
C53 C54 1.518(9) . ?
C56 C58 1.499(10) . ?
C56 C57 1.511(10) . ?
C223 C228 1.407(9) . ?
C223 C224 1.418(10) . ?
C224 C225 1.382(9) . ?
C224 C229 1.506(10) . ?
C225 C226 1.376(9) . ?
C226 C227 1.368(10) . ?
C227 C228 1.381(9) . ?
C228 C232 1.488(10) . ?
C229 C231 1.511(10) . ?
C229 C230 1.532(9) . ?
C232 C233 1.525(9) . ?
C232 C234 1.537(9) . ?
C235 C240 1.406(9) . ?
C235 C236 1.423(9) . ?
C236 C237 1.394(9) . ?
C236 C241 1.499(9) . ?
C237 C238 1.366(9) . ?
C238 C239 1.368(9) . ?
C239 C240 1.373(9) . ?
C240 C244 1.509(9) . ?
C241 C242 1.519(9) . ?
C241 C243 1.530(9) . ?
C244 C245 1.534(10) . ?
C244 C246 1.536(9) . ?
C247 C252 1.421(10) . ?
C247 C248 1.429(9) . ?
C248 C249 1.379(10) . ?
C248 C253 1.510(10) . ?
C249 C250 1.367(10) . ?
C250 C251 1.362(9) . ?
C251 C252 1.393(10) . ?
C252 C256 1.511(9) . ?
C253 C255 1.523(9) . ?
C253 C254 1.537(9) . ?
C256 C257 1.500(10) . ?
C256 C258 1.540(9) . ?
C304 C305 1.334(15) . ?
C304 C303 1.448(12) . ?
C305 C306 1.470(18) . ?
C306 C301 1.265(17) . ?
C307 C301 1.61(2) . ?
C302 C301 1.370(17) . ?
C302 C303 1.431(15) . ?
C312 C311 1.352(13) . ?
C312 C313 1.383(17) . ?
C313 C314 1.356(17) . ?
C314 C315 1.369(15) . ?
C315 C316 1.352(13) . ?
C316 C311 1.336(13) . ?
C317 C311 1.500(13) . ?
